data_2009793
loop_
_publ_author_name
'Guan, J.'
'Shen, Q.'
'Jin, S.'
'Lin, Y.'

_publ_section_title
;Tris(<i>tert</i>-butylcyclopentadienyl)neodymium-\m-chloro-tris(tetrahydrofuran)lithium,
 [Nd(\h^5^-^<i>t^</i>BuCp)~3~(\m-Cl)Li(thf)~3~]
;
_journal_issue 6
_journal_name_full 'Acta Crystallographica Section C'
_journal_page_first 891
_journal_page_last 893
_journal_paper_doi 10.1107/S010827019301193X
_journal_volume 50
_journal_year 1994
_chemical_formula_sum 'C39 H63 Cl Li Nd O3'
_chemical_formula_weight 766.56
_space_group_IT_number 14
_space_group_name_Hall '-P 2yn'
_space_group_name_H-M_alt 'P 1 21/n 1'
_symmetry_cell_setting monoclinic
_symmetry_space_group_name_Hall '-P 2yn'
_symmetry_space_group_name_H-M 'P 1 21/n 1'
_atom_type_scat_source 'SHELXTL (Sheldrick, 1983)'
_cell_angle_alpha 90.
_cell_angle_beta 92.02(2)
_cell_angle_gamma 90.
_cell_formula_units_Z 4
_cell_length_a 12.027(2)
_cell_length_b 24.220(7)
_cell_length_c 13.904(5)
_cell_measurement_reflns_used 25
_cell_measurement_temperature 298
_cell_measurement_theta_max 12
_cell_measurement_theta_min 3
_cell_volume 4048(2)
_diffrn_measurement_device 'Nicolet R3M/E'
_diffrn_measurement_method \w
_diffrn_radiation_type MoK\a
_diffrn_radiation_wavelength 0.71069
_diffrn_reflns_av_R_equivalents 0.0269
_diffrn_reflns_limit_h_max 15
_diffrn_reflns_limit_h_min 0
_diffrn_reflns_limit_k_max 29
_diffrn_reflns_limit_k_min 0
_diffrn_reflns_limit_l_max 17
_diffrn_reflns_limit_l_min -17
_diffrn_reflns_number 7561
_diffrn_reflns_theta_max 24
_diffrn_standards_decay_% none
_diffrn_standards_interval_count 100
_diffrn_standards_number 2
_exptl_absorpt_coefficient_mu 1.381
_exptl_absorpt_correction_T_max 0.439
_exptl_absorpt_correction_T_min 0.409
_exptl_absorpt_correction_type empirical
_exptl_crystal_colour 'violet red'
_exptl_crystal_density_diffrn 1.25
_exptl_crystal_description quadrilateral
_exptl_crystal_size_max 0.50
_exptl_crystal_size_mid 0.45
_exptl_crystal_size_min 0.38
_refine_diff_density_max 0.62
_refine_diff_density_min -0.51
_refine_ls_extinction_method none
_refine_ls_goodness_of_fit_obs 1.48366
_refine_ls_hydrogen_treatment noref
_refine_ls_number_parameters 458
_refine_ls_number_reflns 4316
_refine_ls_R_factor_obs 0.038
_refine_ls_shift/esd_max 0.060
_refine_ls_structure_factor_coef F
_refine_ls_weighting_details 'w = 1/[\s^2^(F) + 0.0002F^2^]'
_refine_ls_weighting_scheme calc
_refine_ls_wR_factor_obs 0.036
_reflns_number_observed 4316
_reflns_number_total 7365
_reflns_observed_criterion I>=3\s(I~o~)
_cod_data_source_file mu1076.cif
_cod_data_source_block mu1076_structure_1_of_1
_cod_depositor_comments
;
The following automatic conversions were performed:

'_refine_ls_weighting_scheme' value '1/[\s^2^(F) + 0.0002F^2^]' was
changed to 'calc'. New tag '_refine_ls_weighting_details' was
created. The value of the new tag was set to 'w = 1/[\s^2^(F) +
0.0002F^2^]'.

Automatic conversion script
Id: cif_fix_values 3143 2015-03-26 13:38:13Z robertas 
;
_cod_original_cell_volume 4047(2)
_cod_original_sg_symbol_H-M 'P 21/n'
_cod_original_formula_sum 'C39 H63 Cl1 Li1 Nd1 O3'
_cod_database_code 2009793

loop_
_space_group_symop_id
_space_group_symop_operation_xyz
1 x,y,z
2 -x+1/2,y+1/2,-z+1/2
3 -x,-y,-z
4 x+1/2,-y+1/2,z+1/2

loop_
_atom_site_label
_atom_site_fract_x
_atom_site_fract_y
_atom_site_fract_z
_atom_site_U_iso_or_equiv
Nd .28890(10) .04320(10) .19470(10) .0540(10)
Cl .13450(10) .11430(10) .27550(10) .0770(10)
Li -.0500(8) .1170(4) .3242(7) .076(4)
O(1) -.1291(3) .0492(2) .3108(3) .086(2)
O(2) -.1419(3) .1716(2) .2596(3) .092(2)
O(3) -.0516(3) .1385(2) .4587(3) .114(2)
C(1) .1341(4) .0420(2) .0342(4) .071(2)
C(2) .2124(6) .0002(2) .0222(4) .079(3)
C(3) .3127(6) .0239(3) .0019(4) .086(4)
C(4) .2965(4) .0815(2) -.0004(4) .072(2)
C(5) .1859(4) .0933(2) .0178(3) .059(2)
C(6) .1314(5) .1494(2) .0036(4) .083(3)
C(7) .1943(6) .1943(3) .0569(5) .116(4)
C(8) .0123(5) .1486(3) .0376(5) .115(3)
C(9) .1261(8) .1621(3) -.1042(4) .131(4)
C(10) .1827(5) -.0622(2) .2259(4) .083(3)
C(11) .1523(6) -.0253(3) .2975(6) .103(3)
C(12) .2438(7) -.0155(3) .3558(5) .100(3)
C(13) .3303(6) -.0467(3) .3233(4) .090(3)
C(14) .2953(4) -.0759(2) .2431(4) .068(2)
C(15) .3589(7) -.1224(3) .1976(5) .097(3)
C(16) .4795(9) -.1133(4) .1959(12) .332(12)
C(17) .3175(13) -.1350(5) .0988(7) .337(11)
C(18) .3438(8) -.1751(3) .2487(6) .171(5)
C(19) .4485(4) .1313(3) .2097(4) .077(2)
C(20) .4943(4) .0884(3) .1570(4) .084(3)
C(21) .5169(4) .0447(3) .2175(4) .095(3)
C(22) .4885(4) .0611(2) .3090(4) .061(2)
C(23) .4463(4) .1144(2) .3069(4) .061(2)
C(24) .4268(4) .1497(3) .3953(4) .082(3)
C(25) .3586(6) .1204(3) .4686(4) .108(3)
C(26) .3648(6) .2030(3) .3656(5) .120(4)
C(27) .5406(5) .1660(3) .4393(5) .108(3)
C(28) -.1852(9) .0224(4) .3824(6) .146(4)
C(29) -.2335(7) -.0289(3) .3429(5) .119(4)
C(30) -.1870(8) -.0341(3) .2488(5) .124(4)
C(31) -.1527(7) .0213(3) .2219(4) .106(3)
C(32) -.2444(6) .1629(3) .2062(7) .118(4)
C(33) -.2861(9) .2176(4) .1789(10) .172(6)
C(34) -.1925(9) .2538(5) .1848(9) .159(6)
C(35) -.1098(8) .2277(3) .2502(8) .133(5)
C(36) .0357(7) .1403(7) .5165(6) .341(11)
C(37) .0220(9) .1612(4) .6056(6) .186(6)
C(38) -.0742(9) .1938(4) .5878(8) .210(6)
C(39) -.1349(7) .1627(5) .5116(7) .170(5)
H(1) .0583 .0369 .0519 .086
H(2) .1986 -.0388 .0274 .098
H(3) .3808 .0046 -.0092 .105
H(4) .3523 .1090 -.0120 .087
H(7a) .2686 .1959 .0337 .136(5)
H(7b) .1972 .1857 .1241 .136(5)
H(7c) .1582 .2291 .0464 .136(5)
H(8a) .0127 .1406 .1050 .136(5)
H(8b) -.0292 .1208 .0026 .136(5)
H(8c) -.0214 .1841 .0258 .136(5)
H(9a) .0846 .1952 -.1186 .136(5)
H(9b) .0901 .1311 -.1337 .136(5)
H(9c) .2000 .1660 -.1281 .136(5)
H(10) .1361 -.0760 .1741 .098
H(11) .0794 -.0092 .3028 .119
H(12) .2468 .0087 .4103 .119
H(13) .4040 -.0487 .3520 .110
H(16a) .5095 -.0876 .2403 .136(5)
H(16b) .4516 -.0934 .1381 .136(5)
H(16c) .5347 -.1389 .1760 .136(5)
H(17a) .2353 -.1365 .0979 .136(5)
H(17b) .3421 -.1671 .0644 .136(5)
H(17c) .3398 -.1025 .0690 .136(5)
H(18a) .2770 -.1857 .2806 .136(5)
H(18b) .3929 -.1566 .2939 .136(5)
H(18c) .3796 -.2080 .2259 .136(5)
H(19) .4228 .1660 .1846 .093
H(20) .5072 .0890 .0892 .099
H(21) .5464 .0095 .1997 .115
H(22) .4974 .0392 .3662 .100
H(25a) .3558 .1421 .5260 .136(5)
H(25b) .4038 .0881 .4810 .136(5)
H(25c) .2850 .1091 .4486 .136(5)
H(26a) .3563 .2249 .4223 .136(5)
H(26b) .2932 .1990 .3327 .136(5)
H(26c) .4148 .2213 .3235 .136(5)
H(27a) .5222 .1887 .4925 .136(5)
H(27b) .5840 .1865 .3952 .136(5)
H(27c) .5829 .1345 .4624 .136(5)
H(28a) -.1328 .0138 .4345 .18(4)
H(28b) -.2427 .0456 .4063 .33(6)
H(29a) -.3132 -.0263 .3372 .18(4)
H(29b) -.2132 -.0603 .3820 .14(3)
H(30a) -.1236 -.0585 .2508 .17(4)
H(30b) -.2418 -.0483 .2030 .15(3)
H(31a) -.2118 .0397 .1860 .19(4)
H(31b) -.0873 .0206 .1842 .13(3)
H(32a) -.2332 .1405 .1502 .28(5)
H(32b) -.2972 .1452 .2462 .16(4)
H(33a) -.3429 .2299 .2207 .53(8)
H(33b0 -.3148 .2174 .1136 .34(6)
H934a) -.1619 .2596 .1227 .35(7)
H(34b) -.2151 .2887 .2108 .17(4)
H(35a) -.1095 .2449 .3125 .27(6)
H(35b) -.0372 .2303 .2244 .22(5)
H(36a) .0404 .1018 .5339 .017(11)
H(36b) .1038 .1514 .4885 .70(8)
H(37a) .0831 .1860 .6174 .44(7)
H(37b) .0140 .1376 .6605 .52(8)
H(38a) -.1184 .1936 .6444 .21(4)
H(38b) -.0577 .2308 .5703 .63(8)
H(39a) -.1770 .1886 .4727 .20(4)
H(39b) -.1838 .1351 .5357 .36(7)

loop_
_geom_angle_atom_site_label_1
_geom_angle_atom_site_label_2
_geom_angle_atom_site_label_3
_geom_angle
_geom_angle_publ_flag
Nd Cl Li 141.4(3) yes
Cp(2) Nd Cp(3) 115.8 yes
Cl Nd Cp(1) 101.0 yes
Cl Nd Cp(3) 103.7 yes
Cp(1) Nd Cp(2) 118.0 yes
Cp(3) Nd Cp(1) 115.7 yes
Cl Nd Cp(2) 98.2 yes
Cl Nd C(1) 84.10(10) no
C(1) Nd C(2) 28.8(2) no
C(1) Nd C(3) 47.3(2) no
Cl Nd C(4) 102.90(10) no
C(2) Nd C(4) 47.1(2) no
Cl Nd C(5) 79.50(10) no
C(2) Nd C(5) 46.8(2) no
C(4) Nd C(5) 27.60(10) no
C(1) Nd C(10) 80.2(2) no
C(3) Nd C(10) 93.3(2) no
C(5) Nd C(10) 108.1(2) no
C(1) Nd C(11) 90.7(2) no
C(3) Nd C(11) 119.0(2) no
C(5) Nd C(11) 115.6(2) no
Cl Nd C(12) 80.60(10) no
C(2) Nd C(12) 116.7(2) no
C(4) Nd C(12) 163.7(2) no
C(10) Nd C(12) 46.7(2) no
Cl Nd C(13) 108.90(10) no
C(2) Nd C(13) 107.6(2) no
C(4) Nd C(13) 145.9(2) no
C(10) Nd C(13) 45.5(2) no
C(12) Nd C(13) 28.5(2) no
C(1) Nd C(14) 100.30(10) no
C(3) Nd C(14) 93.0(2) no
C(5) Nd C(14) 126.30(10) no
C(11) Nd C(14) 46.6(2) no
C(13) Nd C(14) 27.1(2) no
C(1) Nd C(19) 118.8(2) no
C(3) Nd C(19) 96.1(2) no
C(5) Nd C(19) 90.9(2) no
C(11) Nd C(19) 144.6(2) no
C(13) Nd C(19) 114.9(2) no
C(13) Nd C(19) 114.9(2) no
Cl Nd C(20) 116.2(2) no
C(2) Nd C(20) 104.9(2) no
C(4) Nd C(20) 68.5(2) no
C(10) Nd C(20) 141.1(2) no
C(12) Nd C(20) 124.6(2) no
C(14) Nd C(20) 114.2(2) no
Cl Nd C(21) 128.2(2) no
C(2) Nd C(21) 114.1(2) no
C(4) Nd C(21) 92.2(2) no
C(10) Nd C(21) 116.0(2) no
C(12) Nd C(21) 98.1(2) no
C(14) Nd C(21) 88.2(2) no
C(20) Nd C(21) 28.7(2) no
C(1) Nd C(22) 161.0(2) no
C(3) Nd C(22) 117.0(2) no
C(5) Nd C(22) 135.5(2) no
C(11) Nd C(22) 107.9(2) no
C(13) Nd C(22) 69.2(2) no
C(19) Nd C(22) 45.7(2) no
C(21) Nd C(22) 28.5(2) no
Cl Nd C(2) 112.30(10) no
Cl Nd C(3) 126.20(10) no
C(2) Nd C(3) 28.9(2) no
C(1) Nd C(4) 46.2(2) no
C(3) Nd C(4) 29.1(2) no
C(1) Nd C(5) 28.00(10) no
C(3) Nd C(5) 47.0(2) no
Cl Nd C(10) 100.40(10) no
C(2) Nd C(10) 70.1(2) no
C(4) Nd C(10) 117.2(2) no
C(2) Nd C(10) 70.1(2) no
C(4) Nd C(10) 117.2(2) no
Cl Nd C(11) 75.30(10) no
C(2) Nd C(11) 92.1(2) no
C(4) Nd C(11) 136.1(2) no
C(10) Nd C(11) 28.5(2) no
C(1) Nd C(12) 119.6(2) no
C(3) Nd C(12) 138.0(2) no
C(5) Nd C(12) 143.5(2) no
C(11) Nd C(12) 28.8(2) no
C(1) Nd C(13) 125.1(2) no
C(3) Nd C(13) 117.2(2) no
C(5) Nd C(13) 152.7(2) no
C(11) Nd C(13) 46.6(2) no
Cl Nd C(14) 121.50(10) no
C(2) Nd C(14) 80.4(2) no
C(4) Nd C(14) 121.9(2) no
C(10) Nd C(14) 27.8(2) no
C(12) Nd C(14) 46.3(2) no
Cl Nd C(19) 88.00(10) no
C(2) Nd C(19) 123.3(2) no
C(4) Nd C(19) 77.5(2) no
C(10) Nd C(19) 160.2(2) no
C(12) Nd C(19) 118.7(2) no
C(14) Nd C(19) 133.9(2) no
C(1) Nd C(20) 114.7(2) no
C(3) Nd C(20) 76.0(2) no
C(5) Nd C(20) 91.8(2) no
C(11) Nd C(20) 152.3(2) no
C(13) Nd C(20) 106.5(2) no
C(19) Nd C(20) 28.6(2) no
C(1) Nd C(21) 135.2(2) no
C(3) Nd C(21) 88.7(2) no
C(1) Nd C(21) 135.2(2) no
C(3) Nd C(21) 88.7(2) no
C(5) Nd C(21) 118.3(2) no
C(1) Nd C(21) 124.0(2) no
C(13) Nd C(21) 77.7(2) no
C(19) Nd C(21) 47.1(2) no
Cl Nd C(22) 103.80(10) no
C(2) Nd C(22) 142.3(2) no
C(4) Nd C(22) 114.8(2) no
C(10) Nd C(22) 114.6(2) no
C(12) Nd C(22) 79.1(2) no
C(14) Nd C(22) 90.4(2) no
C(20) Nd C(22) 46.3(2) no
Cl Nd C(23) 81.40(10) no
C(1) Nd C(23) 143.50(10) no
C(3) Nd C(23) 121.9(2) no
C(5) Nd C(23) 115.90(10) no
C(11) Nd C(23) 117.2(2) no
C(13) Nd C(23) 91.3(2) no
C(19) Nd C(23) 27.9(2) no
C(21) Nd C(23) 46.8(2) no
Cl Li O(2) 114.7(5) no
Cl Li O(3) 109.2(4) no
O(2) Li O(3) 103.8(5) no
Li O(1) C(31) 125.2(5) no
Li O(2) C(32) 127.5(5) no
C(32) O(2) C(35) 109.1(6) no
Li O(3) C(39) 130.8(5) no
Nd C(1) C(2) 71.0(3) no
C(2) C(1) C(5) 108.5(5) no
Nd C(2) C(3) 75.7(3) no
Nd C(3) C(2) 75.4(3) no
Nd C(2) C(3) 75.7(3) no
Nd C(3) C(2) 75.4(3) no
C(2) C(3) C(4) 107.4(5) no
Nd C(4) C(5) 80.3(3) no
Nd C(5) C(1) 71.4(3) no
C(1) C(5) C(4) 106.2(5) no
C(1) C(5) C(6) 128.3(5) no
C(5) C(6) C(7) 112.1(5) no
C(5) C(6) C(9) 108.3(5) no
Nd C(10) C(14) 78.9(3) no
Nd C(11) C(10) 80.9(4) no
C(10) C(11) C(12) 107.6(6) no
Nd C(12) C(13) 81.0(4) no
Nd C(13) C(12) 70.4(3) no
C(12) C(13) C(14) 109.6(5) no
Nd C(14) C(13) 72.1(3) no
Nd C(14) C(15) 129.7(4) no
C(13) C(14) C(15) 125.3(5) no
C(14) C(15) C(17) 112.5(7) no
C(15) H(16b) C(16) 65.0(6) no
Nd C(19) C(23) 79.7(3) no
Nd C(20) C(19) 80.0(3) no
C(19) C(20) C(21) 108.9(6) no
Nd C(21) C(22) 80.2(3) no
Nd C(22) C(21) 71.3(3) no
C(21) C(22) C(23) 110.6(6) no
Nd C(23) C(22) 72.0(3) no
Nd C(23) C(24) 129.7(3) no
C(22) C(23) C(24) 125.1(5) no
C(23) C(24) C(26) 109.9(5) no
O(1) C(28) C(29) 108.6(6) no
C(29) C(30) C(31) 105.7(6) no
O(2) C(32) C(33) 106.0(6) no
C(29) C(30) C(31) 105.7(6) no
O(2) C(32) C(33) 106.0(6) no
C(33) C(34) C(35) 106.6(8) no
O(3) C(36) C(37) 116.9(9) no
C(37) C(38) C(39) 103.2(9) no
C(2) Nd C(23) 150.4(2) no
C(4) Nd C(23) 105.50(10) no
C(10) Nd C(23) 135.3(2) no
C(12) Nd C(23) 90.8(2) no
C(14) Nd C(23) 115.80(10) no
C(20) Nd C(23) 46.6(2) no
C(22) Nd C(23) 27.5(2) no
Cl Li O(1) 115.2(5) no
O(1) Li O(2) 105.5(5) no
O(1) Li O(3) 107.7(5) no
Li O(1) C(28) 125.9(5) no
C(28) O(1) C(31) 108.5(6) no
Li O(2) C(35) 123.1(5) no
Li O(3) C(36) 124.7(6) no
C(36) O(3) C(39) 103.8(7) no
Nd C(1) C(5) 80.7(3) no
Nd C(2) C(1) 80.2(3) no
C(1) C(2) C(3) 108.9(5) no
Nd C(3) C(4) 80.4(3) no
Nd C(4) C(3) 70.5(3) no
C(3) C(4) C(5) 109.0(5) no
Nd C(5) C(4) 72.2(3) no
Nd C(5) C(6) 129.7(3) no
(4) C(5) C(6) 124.6(5) no
C(5) C(6) C(8) 110.8(5) no
Nd C(10) C(11) 70.7(4) no
C(11) C(10) C(14) 108.1(5) no
Nd C(11) C(12) 73.9(4) no
C(11) C(10) C(14) 108.1(5) no
Nd C(11) C(12) 73.9(4) no
Nd C(12) C(11) 77.2(4) no
C(11) C(12) C(13) 108.3(6) no
Nd C(13) C(14) 80.8(3) no
Nd C(14) C(10) 73.3(3) no
C(10) C(14) C(13) 106.3(5) no
C(10) C(14) C(15) 127.1(5) no
C(14) C(15) C(16) 114.6(7) no
C(14) C(15) C(18) 111.7(6) no
Nd C(19) C(20) 71.4(4) no
C(20) C(19) C(23) 108.1(6) no
Nd C(20) C(21) 75.0(4) no
Nd C(21) C(20) 76.2(3) no
C(20) C(21) C(22) 107.0(6) no
Nd C(22) C(23) 80.5(3) no
Nd C(23) C(19) 72.4(3) no
C(19) C(23) C(22) 105.4(5) no
C(19) C(23) C(24) 128.3(5) no
C(23) C(24) C(25) 112.4(5) no
C(23) C(24) C(27) 107.7(5) no
C(28) C(29) C(30) 104.6(7) no
O(1) C(31) C(30) 105.4(6) no
C(32) C(33) C(34) 106.4(7) no
O(2) C(35) C(34) 106.9(7) no
C(36) C(37) C(38) 100.2(9) no
O(3) C(39) C(38) 104.4(7) no

loop_
_geom_bond_atom_site_label_1
_geom_bond_atom_site_label_2
_geom_bond_distance
_geom_bond_publ_flag
Li O(1) 1.900(10) yes
Li O(3) 1.940(10) yes
Nd Cl 2.797(2) yes
Nd C(2) 2.744(6) yes
Nd C(4) 2.872(5) yes
Nd C(10) 2.894(5) yes
Nd C(12) 2.722(7) yes
Nd C(14) 2.962(5) yes
Nd C(20) 2.769(5) yes
Nd C(22) 2.865(5) yes
Li O(2) 1.930(10) yes
Cl Li 2.345(9) yes
Nd C(1) 2.856(5) yes
Nd C(3) 2.746(5) yes
Nd C(5) 2.974(5) yes
Nd C(11) 2.767(7) yes
Nd C(13) 2.850(6) yes
Nd C(19) 2.874(6) yes
Nd C(21) 2.750(5) yes
Nd C(23) 2.965(5) yes
O(1) C(28) 1.385(10) no
O(2) C(32) 1.437(9) no
O(3) C(36) 1.303(10) no
C(1) C(2) 1.396(8) no
C(2) C(3) 1.370(8) no
C(4) C(5) 1.396(7) no
C(6) C(7) 1.500(9) no
C(6) C(9) 1.527(8) no
C(10) C(14) 1.408(8) no
C(12) C(13) 1.380(9) no
C(14) C(15) 1.508(9) no
C(15) C(17) 1.488(12) no
C(19) C(20) 1.397(10) no
C(20) C(21) 1.369(11) no
C(22) C(23) 1.389(8) no
C(24) C(25) 1.509(9) no
C(24) C(27) 1.529(8) no
C(29) C(30) 1.450(11) no
C(32) C(33) 1.465(12) no
C(34) C(35) 1.470(13) no
C(37) C(38) 1.408(15) no
O(1) C(31) 1.431(8) no
O(2) C(35) 1.415(8) no
O(3) C(39) 1.392(10) no
C(1) C(5) 1.415(7) no
C(3) C(4) 1.416(8) no
C(5) C(6) 1.515(8) no
C(6) C(8) 1.524(9) no
C(10) C(11) 1.397(9) no
C(11) C(12) 1.366(9) no
C(13) C(14) 1.369(8) no
C(15) C(16) 1.457(13) no
C(15) C(18) 1.489(10) no
C(19) C(23) 1.412(8) no
C(21) C(22) 1.386(9) no
C(23) C(24) 1.520(8) no
C(24) C(26) 1.545(9) no
C(28) C(29) 1.480(12) no
C(30) C(31) 1.461(11) no
C(33) C(34) 1.422(12) no
C(36) C(37) 1.357(14) no
C(38) C(39) 1.468(15) no
